data_2005034
loop_
_publ_author_name
'bin Shawkataly, O.'
'Saminathan, T.'
'Muniswaran, K.'
'Fun, H.-K.'
'Sivakumar, K.'

_publ_section_title
;
 Pentacarbonyl[tris(2-methoxyphenyl)phosphine-<i>P</i>]chromium and its
 Molybdenum Analogue
;
_journal_issue 6
_journal_name_full 'Acta Crystallographica Section C'
_journal_page_first 1352
_journal_page_last 1355
_journal_paper_doi 10.1107/S0108270196001527
_journal_volume 52
_journal_year 1996
_chemical_formula_iupac '[Mo (C21 H21 O3 P1) (C1 O1)5]'
_chemical_formula_sum 'C26 H21 Mo O8 P'
_chemical_formula_weight 588.34
_chemical_name_systematic
;
Pentacarbonyl tris(2-methoxyphenyl)phosphine Molybdenum(0).
;
_space_group_IT_number 14
_symmetry_cell_setting monoclinic
_symmetry_space_group_name_Hall '-P 2yn'
_symmetry_space_group_name_H-M 'P 1 21/n 1'
_audit_creation_method SHELXL
_cell_angle_alpha 90
_cell_angle_beta 92.570(10)
_cell_angle_gamma 90
_cell_formula_units_Z 4
_cell_length_a 10.889(2)
_cell_length_b 16.395(2)
_cell_length_c 14.808(2)
_cell_measurement_reflns_used 25
_cell_measurement_temperature 293(2)
_cell_measurement_theta_max 25
_cell_measurement_theta_min 8
_cell_volume 2640.9(7)
_computing_cell_refinement XSCANS
_computing_data_collection 'XSCANS (Siemens, 1994)'
_computing_data_reduction XSCANS
_computing_molecular_graphics SHELXTL/PC
_computing_publication_material 'SHELXL93; geometrical calculations: PARST (Nardelli, 1983)'
_computing_structure_refinement 'SHELXL93 (Sheldrick, 1993)'
_computing_structure_solution 'SHELXTL/PC (Sheldrick, 1990)'
_diffrn_ambient_temperature 293(2)
_diffrn_measurement_device 'Siemens P4'
_diffrn_measurement_method \q/2\q
_diffrn_radiation_monochromator graphite
_diffrn_radiation_source 'fine-focus sealed tube'
_diffrn_radiation_type MoK\a
_diffrn_radiation_wavelength 0.71073
_diffrn_reflns_av_R_equivalents 0.0265
_diffrn_reflns_av_sigmaI/netI 0.0548
_diffrn_reflns_limit_h_max 14
_diffrn_reflns_limit_h_min -1
_diffrn_reflns_limit_k_max 21
_diffrn_reflns_limit_k_min -1
_diffrn_reflns_limit_l_max 19
_diffrn_reflns_limit_l_min -19
_diffrn_reflns_number 7456
_diffrn_reflns_theta_max 27.50
_diffrn_reflns_theta_min 1.85
_diffrn_standards_decay_% <3
_diffrn_standards_interval_count 97
_diffrn_standards_number 3
_exptl_absorpt_coefficient_mu 0.603
_exptl_absorpt_correction_type none
_exptl_crystal_colour colourless
_exptl_crystal_density_diffrn 1.480
_exptl_crystal_density_method 'not measured'
_exptl_crystal_description 'thick plate'
_exptl_crystal_F_000 1192
_exptl_crystal_size_max 0.54
_exptl_crystal_size_mid 0.28
_exptl_crystal_size_min 0.18
_refine_diff_density_max 0.45
_refine_diff_density_min -0.51
_refine_ls_extinction_method none
_refine_ls_goodness_of_fit_all 0.899
_refine_ls_goodness_of_fit_obs 1.020
_refine_ls_hydrogen_treatment refall
_refine_ls_matrix_type full
_refine_ls_number_parameters 409
_refine_ls_number_reflns 6039
_refine_ls_number_restraints 0
_refine_ls_restrained_S_all 0.899
_refine_ls_restrained_S_obs 1.020
_refine_ls_R_factor_all 0.0605
_refine_ls_R_factor_obs 0.0350
_refine_ls_shift/esd_max 0.001
_refine_ls_shift/esd_mean 0.000
_refine_ls_structure_factor_coef Fsqd
_refine_ls_weighting_scheme
;
calc w = 1/[\s^2^(F~o~^2^) + (0.0389P)^2^]
where P = (F~o~^2^ + 2F~c~^2^)/3
;
_refine_ls_wR_factor_all 0.0849
_refine_ls_wR_factor_obs 0.0781
_reflns_number_observed 4100
_reflns_number_total 6039
_reflns_observed_criterion >2sigma(I)
_cod_data_source_file mu1238.cif
_cod_data_source_block comp2
_cod_original_sg_symbol_H-M 'P 21/n'
_cod_database_code 2005034

loop_
_symmetry_equiv_pos_as_xyz
'x, y, z'
'-x+1/2, y+1/2, -z+1/2'
'-x, -y, -z'
'x-1/2, -y-1/2, z-1/2'

loop_
_atom_site_aniso_label
_atom_site_aniso_U_11
_atom_site_aniso_U_22
_atom_site_aniso_U_33
_atom_site_aniso_U_12
_atom_site_aniso_U_13
_atom_site_aniso_U_23
Mo 0.04680(13) 0.04063(12) 0.04749(12) -0.00609(12) -0.00007(9) -0.00212(11)
P 0.0369(3) 0.0397(3) 0.0438(3) -0.0022(3) 0.0013(3) -0.0012(3)
O1 0.114(2) 0.117(2) 0.0524(13) 0.010(2) 0.0191(14) 0.0058(14)
O2 0.064(2) 0.091(2) 0.130(2) 0.0086(14) 0.0135(15) -0.041(2)
O3 0.128(2) 0.114(2) 0.0605(14) 0.005(2) -0.011(2) 0.0158(15)
O4 0.0506(13) 0.139(3) 0.082(2) -0.018(2) 0.0057(11) -0.004(2)
O5 0.130(2) 0.0492(15) 0.112(2) -0.016(2) -0.028(2) -0.0091(14)
O6 0.113(2) 0.0412(12) 0.089(2) -0.0049(13) -0.0194(15) -0.0004(11)
O7 0.0423(10) 0.0756(14) 0.0635(12) -0.0076(10) 0.0097(9) -0.0102(10)
O8 0.0449(10) 0.0634(13) 0.0728(13) 0.0074(10) -0.0044(10) -0.0038(11)
C1 0.059(2) 0.061(2) 0.057(2) -0.0004(15) 0.0069(14) -0.0029(14)
C2 0.063(2) 0.053(2) 0.072(2) -0.003(2) -0.001(2) -0.014(2)
C3 0.066(2) 0.058(2) 0.059(2) -0.005(2) -0.006(2) 0.0019(15)
C4 0.059(2) 0.069(2) 0.0482(15) -0.015(2) -0.0052(13) -0.0015(14)
C5 0.070(2) 0.053(2) 0.067(2) -0.007(2) -0.013(2) -0.0022(15)
C6 0.0458(15) 0.050(2) 0.0474(14) 0.0073(13) 0.0060(12) 0.0066(12)
C7 0.0415(15) 0.065(2) 0.057(2) 0.0039(14) 0.0033(12) 0.0082(15)
C8 0.054(2) 0.090(3) 0.069(2) 0.016(2) 0.002(2) 0.019(2)
C9 0.084(3) 0.088(3) 0.083(2) 0.034(2) 0.005(2) 0.026(2)
C10 0.119(4) 0.049(2) 0.093(3) 0.023(2) 0.005(3) 0.014(2)
C11 0.079(2) 0.052(2) 0.061(2) 0.003(2) 0.002(2) 0.0063(15)
C12 0.176(7) 0.056(3) 0.111(4) -0.009(3) -0.014(5) -0.011(3)
C13 0.0434(14) 0.0389(13) 0.0455(14) 0.0025(11) 0.0016(11) -0.0020(11)
C14 0.048(2) 0.054(2) 0.058(2) -0.0023(14) 0.0022(14) -0.0072(14)
C15 0.066(2) 0.064(2) 0.057(2) -0.005(2) -0.012(2) -0.0151(15)
C16 0.081(2) 0.072(2) 0.050(2) 0.012(2) 0.000(2) -0.015(2)
C17 0.062(2) 0.065(2) 0.056(2) 0.008(2) 0.016(2) -0.002(2)
C18 0.050(2) 0.0422(14) 0.0510(15) 0.0032(12) 0.0046(12) -0.0001(12)
C19 0.047(2) 0.083(3) 0.109(3) 0.003(2) 0.012(2) -0.013(3)
C20 0.0443(14) 0.0463(15) 0.0512(15) -0.0098(12) 0.0095(12) -0.0099(12)
C21 0.062(2) 0.064(2) 0.059(2) -0.012(2) 0.011(2) -0.004(2)
C22 0.080(3) 0.090(3) 0.075(2) -0.031(2) 0.023(2) -0.005(2)
C23 0.062(2) 0.116(4) 0.093(3) -0.040(3) 0.034(2) -0.034(3)
C24 0.041(2) 0.093(3) 0.086(2) -0.010(2) 0.007(2) -0.032(2)
C25 0.0432(15) 0.060(2) 0.060(2) -0.0089(14) 0.0023(13) -0.0177(14)
C26 0.061(2) 0.101(3) 0.084(3) 0.020(2) -0.013(2) -0.006(3)

loop_
_atom_site_label
_atom_site_occupancy
_atom_site_fract_x
_atom_site_fract_y
_atom_site_fract_z
_atom_site_U_iso_or_equiv
_atom_site_thermal_displace_type
_atom_site_calc_flag
_atom_site_type_symbol
Mo 1 .21639(2) .612015(14) .915027(15) .04504(8) Uani d Mo
P 1 .26133(6) .76401(4) .95028(4) .04017(15) Uani d P
O1 1 .2002(3) .6514(2) .7066(2) .0941(8) Uani d O
O2 1 .4936(2) .5629(2) .8857(2) .0950(9) Uani d O
O3 1 .2506(3) .5740(2) 1.1256(2) .1013(9) Uani d O
O4 1 -.0723(2) .6250(2) .9364(2) .0907(8) Uani d O
O5 1 .1587(3) .43066(14) .8642(2) .0981(9) Uani d O
O6 1 .2615(3) .94607(13) .9620(2) .0817(7) Uani d O
O7 1 .0574(2) .75695(13) 1.06777(13) .0602(5) Uani d O
O8 1 .4983(2) .70371(13) 1.01961(14) .0605(5) Uani d O
C1 1 .2035(3) .6381(2) .7820(2) .0589(7) Uani d C
C2 1 .3961(3) .5841(2) .8977(2) .0624(8) Uani d C
C3 1 .2382(3) .5871(2) 1.0508(2) .0614(8) Uani d C
C4 1 .0319(3) .6247(2) .9294(2) .0591(8) Uani d C
C5 1 .1798(3) .4967(2) .8842(2) .0640(8) Uani d C
C6 1 .1563(2) .8371(2) .8932(2) .0476(6) Uani d C
C7 1 .0611(3) .8096(2) .8351(2) .0545(7) Uani d C
C8 1 -.0229(3) .8618(3) .7928(2) .0712(9) Uani d C
C9 1 -.0139(4) .9434(3) .8110(3) .0850(12) Uani d C
C10 1 .0775(5) .9728(2) .8680(3) .0874(13) Uani d C
C11 1 .1641(3) .9208(2) .9084(2) .0639(8) Uani d C
C12 1 .2654(8) 1.0282(3) .9925(5) .115(2) Uani d C
C13 1 .2615(2) .8006(2) 1.0677(2) .0426(6) Uani d C
C14 1 .3614(3) .8387(2) 1.1109(2) .0537(7) Uani d C
C15 1 .3518(3) .8711(2) 1.1975(2) .0629(8) Uani d C
C16 1 .2445(3) .8661(2) 1.2399(2) .0680(9) Uani d C
C17 1 .1446(3) .8282(2) 1.1990(2) .0604(8) Uani d C
C18 1 .1523(3) .7953(2) 1.1132(2) .0477(6) Uani d C
C19 1 -.0619(3) .7648(3) 1.1005(4) .0795(11) Uani d C
C20 1 .4123(2) .7930(2) .9116(2) .0470(6) Uani d C
C21 1 .4253(3) .8458(2) .8400(2) .0615(8) Uani d C
C22 1 .5404(4) .8642(3) .8085(3) .0809(11) Uani d C
C23 1 .6407(4) .8292(3) .8478(3) .0891(15) Uani d C
C24 1 .6329(3) .7747(3) .9192(3) .0734(10) Uani d C
C25 1 .5179(3) .7565(2) .9515(2) .0542(7) Uani d C
C26 1 .6015(4) .6647(3) 1.0632(3) .0822(12) Uani d C
H6 1 -.092(3) .8413(19) .7470(18) .064(9) Uiso d H
H7 1 .058(3) .749(2) .825(2) .074(10) Uiso d H
H9 1 -.073(4) .982(3) .781(3) .121(15) Uiso d H
H10 1 .087(3) 1.024(2) .877(2) .077(11) Uiso d H
H12A 1 .350(4) 1.026(3) 1.027(3) .107(15) Uiso d H
H12B 1 .306(5) 1.047(3) .944(3) .12(2) Uiso d H
H12C 1 .191(6) 1.047(4) 1.025(4) .19(3) Uiso d H
H14 1 .428(2) .8493(16) 1.0803(16) .040(7) Uiso d H
H15 1 .413(3) .8971(18) 1.2209(19) .054(8) Uiso d H
H16 1 .240(3) .8846(18) 1.302(2) .067(9) Uiso d H
H17 1 .077(3) .8225(18) 1.2251(18) .051(8) Uiso d H
H19A 1 -0.112(4) .741(2) 1.054(3) .091(13) Uiso d H
H19B 1 -.078(4) .824(3) 1.082(3) .122(16) Uiso d H
H19C 1 -.061(6) .755(4) 1.159(4) .19(3) Uiso d H
H21 1 .357(3) .8719(17) .8130(18) .049(8) Uiso d H
H22 1 .550(4) .898(2) .763(3) .095(14) Uiso d H
H23 1 .709(3) .838(2) .832(2) .074(11) Uiso d H
H24 1 .702(3) .751(2) .949(2) .075(10) Uiso d H
H26A 1 .652(4) .635(3) 1.023(3) .100(14) Uiso d H
H26B 1 .571(4) .631(3) 1.109(3) .093(14) Uiso d H
H26C 1 .651(4) .706(3) 1.098(3) .124(16) Uiso d H

loop_
_atom_type_symbol
_atom_type_description
_atom_type_scat_dispersion_real
_atom_type_scat_dispersion_imag
_atom_type_scat_source
C C 0.0033 0.0016 'International Tables Vol C Tables 4.2.6.8 and 6.1.1.4'
H H 0.0000 0.0000 'International Tables Vol C Tables 4.2.6.8 and 6.1.1.4'
O O 0.0106 0.0060 'International Tables Vol C Tables 4.2.6.8 and 6.1.1.4'
P P 0.1023 0.0942 'International Tables Vol C Tables 4.2.6.8 and 6.1.1.4'
Mo Mo -1.6832 0.6857 'International Tables Vol C Tables 4.2.6.8 and 6.1.1.4'

loop_
_geom_angle_atom_site_label_1
_geom_angle_atom_site_label_2
_geom_angle_atom_site_label_3
_geom_angle
C5 Mo C1 88.44(13)
C5 Mo C2 86.63(14)
C1 Mo C2 87.10(13)
C5 Mo C4 86.14(13)
C1 Mo C4 93.13(12)
C2 Mo C4 172.76(13)
C5 Mo C3 92.81(13)
C1 Mo C3 177.27(13)
C2 Mo C3 90.55(13)
C4 Mo C3 89.38(12)
C5 Mo P 178.19(9)
C1 Mo P 89.85(9)
C2 Mo P 93.88(9)
C4 Mo P 93.36(9)
C3 Mo P 88.92(9)
C20 P C6 103.68(13)
C20 P C13 104.39(12)
C6 P C13 101.37(12)
C20 P Mo 110.59(9)
C6 P Mo 115.29(9)
C13 P Mo 119.78(9)
C11 O6 C12 119.1(4)
C18 O7 C19 118.6(3)
C25 O8 C26 118.5(3)
O1 C1 Mo 177.5(3)
O2 C2 Mo 174.8(3)
O3 C3 Mo 179.5(3)
O4 C4 Mo 174.3(3)
O5 C5 Mo 178.3(3)
C11 C6 C7 117.3(3)
C11 C6 P 122.4(2)
C7 C6 P 120.3(2)
C8 C7 C6 122.6(3)
C9 C8 C7 118.5(4)
C10 C9 C8 120.8(4)
C9 C10 C11 120.8(4)
O6 C11 C10 124.1(3)
O6 C11 C6 115.8(3)
C10 C11 C6 120.0(3)
C14 C13 C18 118.3(2)
C14 C13 P 123.5(2)
C18 C13 P 118.1(2)
C13 C14 C15 120.4(3)
C16 C15 C14 120.3(3)
C15 C16 C17 120.5(3)
C16 C17 C18 120.1(3)
O7 C18 C17 123.8(3)
O7 C18 C13 115.8(2)
C17 C18 C13 120.4(3)
C21 C20 C25 118.7(3)
C21 C20 P 121.9(2)
C25 C20 P 119.3(2)
C20 C21 C22 121.3(4)
C23 C22 C21 119.3(4)
C22 C23 C24 121.8(4)
C23 C24 C25 119.1(4)
O8 C25 C24 124.6(3)
O8 C25 C20 115.6(2)
C24 C25 C20 119.8(3)

loop_
_geom_bond_atom_site_label_1
_geom_bond_atom_site_label_2
_geom_bond_distance
Mo C5 1.981(3)
Mo C1 2.015(3)
Mo C2 2.037(4)
Mo C4 2.040(3)
Mo C3 2.055(3)
Mo P 2.5883(7)
P C20 1.828(3)
P C6 1.837(3)
P C13 1.839(3)
O1 C1 1.137(3)
O2 C2 1.139(4)
O3 C3 1.131(4)
O4 C4 1.144(4)
O5 C5 1.143(4)
O6 C11 1.361(4)
O6 C12 1.420(5)
O7 C18 1.361(3)
O7 C19 1.412(4)
O8 C25 1.354(4)
O8 C26 1.423(4)
C6 C11 1.392(4)
C6 C7 1.392(4)
C7 C8 1.381(4)
C8 C9 1.368(6)
C9 C10 1.363(6)
C10 C11 1.388(5)
C13 C14 1.386(4)
C13 C18 1.396(4)
C14 C15 1.396(4)
C15 C16 1.353(5)
C16 C17 1.370(5)
C17 C18 1.388(4)
C20 C21 1.381(4)
C20 C25 1.403(4)
C21 C22 1.389(5)
C22 C23 1.344(6)
C23 C24 1.389(6)
C24 C25 1.392(4)
